data_1560741
loop_
_publ_author_name
'Elias Jesu Packiam, D.'
'Vidyasagar, Kanamaluru'

_publ_section_title
;
 Hydrothermal syntheses and characterization of phenyl- and
 benzyl-phosphonates and ethylene- and propylene-diphosphonates of
 cobalt(II), ACo(O3PR)2&#x00B7;xH2O and ACo(O3P-R-PO3)&#x00B7;2H2O (A =
 Ca, Sr, Ba; R = Ph, CH2Ph, -CH2CH2-, -CH2CH2CH2-)
;
_journal_name_full 'Journal of Solid State Chemistry'
_journal_page_first 115
_journal_page_last 122
_journal_paper_doi 10.1016/j.jssc.2018.08.031
_journal_volume 268
_journal_year 2018
_chemical_formula_moiety 'C12 H12 Co O7 P2 Sr'
_chemical_formula_sum 'C12 H12 Co O7 P2 Sr'
_chemical_formula_weight 476.71
_space_group_crystal_system monoclinic
_space_group_IT_number 14
_space_group_name_Hall '-P 2ybc'
_space_group_name_H-M_alt 'P 1 21/c 1'
_atom_sites_solution_hydrogens mixed
_cell_angle_alpha 90
_cell_angle_beta 111.749(3)
_cell_angle_gamma 90
_cell_formula_units_Z 4
_cell_length_a 15.988(2)
_cell_length_b 8.6605(9)
_cell_length_c 13.2279(14)
_cell_measurement_reflns_used 2102
_cell_measurement_temperature 293(2)
_cell_measurement_theta_max 22.33
_cell_measurement_theta_min 2.74
_cell_volume 1701.2(3)
_computing_cell_refinement APEXII,Bruker,2004
_computing_data_collection APEXII,Bruker,2004
_computing_data_reduction SAINT,Bruker,2004
_computing_molecular_graphics 'ORTEP-3 (Farrugia, 1997)'
_computing_publication_material 'SHELXL-97 (Sheldrick, 1997)'
_computing_structure_refinement 'SHELXL-2014/7 (Sheldrick, 2014)'
_computing_structure_solution 'SHELXL-2014/7 (Sheldrick, 2014)'
_diffrn_ambient_temperature 293(2)
_diffrn_measured_fraction_theta_full 1.000
_diffrn_measured_fraction_theta_max 1.000
_diffrn_measurement_device_type 'Bruker ApexII ccd area detector'
_diffrn_measurement_method 'phi and omega scans'
_diffrn_radiation_type MoK\a
_diffrn_radiation_wavelength 0.71073
_diffrn_reflns_av_R_equivalents 0.0944
_diffrn_reflns_av_unetI/netI 0.0736
_diffrn_reflns_Laue_measured_fraction_full 1.000
_diffrn_reflns_Laue_measured_fraction_max 1.000
_diffrn_reflns_limit_h_max 18
_diffrn_reflns_limit_h_min -19
_diffrn_reflns_limit_k_max 10
_diffrn_reflns_limit_k_min -10
_diffrn_reflns_limit_l_max 15
_diffrn_reflns_limit_l_min -15
_diffrn_reflns_number 19313
_diffrn_reflns_point_group_measured_fraction_full 1.000
_diffrn_reflns_point_group_measured_fraction_max 1.000
_diffrn_reflns_theta_full 24.996
_diffrn_reflns_theta_max 24.996
_diffrn_reflns_theta_min 2.723
_diffrn_source 'fine-focus sealed tube'
_exptl_absorpt_coefficient_mu 4.327
_exptl_absorpt_correction_T_max 0.672
_exptl_absorpt_correction_T_min 0.478
_exptl_absorpt_correction_type multi-scan
_exptl_absorpt_process_details SADABS(Bruker,2004)
_exptl_crystal_colour blue
_exptl_crystal_density_diffrn 1.861
_exptl_crystal_description platelet
_exptl_crystal_F_000 940
_exptl_crystal_size_max 0.200
_exptl_crystal_size_mid 0.200
_exptl_crystal_size_min 0.100
_refine_diff_density_max 0.556
_refine_diff_density_min -0.469
_refine_diff_density_rms 0.116
_refine_ls_extinction_coef .
_refine_ls_extinction_method none
_refine_ls_goodness_of_fit_ref 0.992
_refine_ls_hydrogen_treatment mixed
_refine_ls_matrix_type full
_refine_ls_number_parameters 290
_refine_ls_number_reflns 2993
_refine_ls_number_restraints 339
_refine_ls_restrained_S_all 1.006
_refine_ls_R_factor_all 0.0774
_refine_ls_R_factor_gt 0.0408
_refine_ls_shift/su_max 0.022
_refine_ls_shift/su_mean 0.001
_refine_ls_structure_factor_coef Fsqd
_refine_ls_weighting_details 'w=1/[\s^2^(Fo^2^)+(0.0361P)^2^+3.2593P] where P=(Fo^2^+2Fc^2^)/3'
_refine_ls_weighting_scheme calc
_refine_ls_wR_factor_gt 0.0774
_refine_ls_wR_factor_ref 0.0924
_reflns_Friedel_coverage 0.000
_reflns_Friedel_fraction_full .
_reflns_Friedel_fraction_max .
_reflns_number_gt 2102
_reflns_number_total 2993
_reflns_threshold_expression 'I > 2\s(I)'
_cod_data_source_file 2.cif
_cod_data_source_block PCOD_2
_cod_original_cell_volume 1701.3(3)
_cod_original_sg_symbol_H-M 'P 21/c'
_cod_database_code 1560741
_shelx_space_group_comment
;
The symmetry employed for this shelxl refinement is uniquely defined
by the following loop, which should always be used as a source of
symmetry information in preference to the above space-group names.
They are only intended as comments.
;
_shelx_estimated_absorpt_t_min 0.478
_shelx_estimated_absorpt_t_max 0.672

loop_
_space_group_symop_operation_xyz
'x, y, z'
'-x, y+1/2, -z+1/2'
'-x, -y, -z'
'x, -y-1/2, z-1/2'

loop_
_atom_site_label
_atom_site_type_symbol
_atom_site_fract_x
_atom_site_fract_y
_atom_site_fract_z
_atom_site_U_iso_or_equiv
_atom_site_adp_type
_atom_site_occupancy
_atom_site_site_symmetry_order
_atom_site_calc_flag
_atom_site_refinement_flags_posn
_atom_site_refinement_flags_adp
_atom_site_refinement_flags_occupancy
_atom_site_disorder_assembly
_atom_site_disorder_group
Sr1 Sr 0.02600(4) 0.81803(6) 0.10653(4) 0.02195(17) Uani 1 1 d . . . . .
Co1 Co 0.99417(5) 0.89834(8) 0.34893(5) 0.0207(2) Uani 1 1 d . . . . .
P1 P 0.87378(10) 0.93679(16) 0.46174(11) 0.0192(3) Uani 1 1 d . . . . .
P2 P 0.10544(10) 0.59107(15) 0.37428(11) 0.0180(3) Uani 1 1 d . . . . .
O1 O 0.9152(2) 0.8015(4) 0.4191(3) 0.0227(9) Uani 1 1 d . . . . .
O2 O 0.9160(3) 0.9334(4) 0.5869(3) 0.0232(9) Uani 1 1 d . . . . .
O3 O 0.8930(3) 0.0860(4) 0.4167(3) 0.0329(10) Uani 1 1 d . . . . .
O4 O 0.0800(2) 0.4468(4) 0.3022(3) 0.0194(9) Uani 1 1 d . . . . .
O5 O 0.0631(2) 0.7359(4) 0.3074(3) 0.0211(9) Uani 1 1 d . . . . .
O6 O 0.0763(3) 0.5655(4) 0.4690(3) 0.0237(9) Uani 1 1 d . . . . .
O7W O 0.1325(3) 0.0326(5) 0.2190(4) 0.0354(12) Uani 1 1 d . . . . .
C1 C 0.7570(4) 0.9037(7) 0.4203(5) 0.0347(15) Uani 1 1 d D U . . .
C4 C 0.5714(7) 0.8530(16) 0.3510(10) 0.122(4) Uani 1 1 d D U . . .
H4 H 0.5119 0.8229 0.3335 0.146 Uiso 1 1 calc R U . A 1
C2A C 0.7079(9) 0.941(2) 0.4797(12) 0.099(5) Uani 0.662(8) 1 d D U P B 1
H2A H 0.7379 0.9788 0.5497 0.118 Uiso 0.662(8) 1 calc R U P B 1
C3A C 0.6150(10) 0.927(2) 0.4425(15) 0.122(6) Uani 0.662(8) 1 d D U P B 1
H3A H 0.5833 0.9706 0.4820 0.147 Uiso 0.662(8) 1 calc R U P B 1
C5A C 0.6158(9) 0.821(2) 0.2818(14) 0.120(6) Uani 0.662(8) 1 d D U P B 1
H5A H 0.5844 0.7871 0.2110 0.144 Uiso 0.662(8) 1 calc R U P B 1
C6A C 0.7090(8) 0.8398(19) 0.3206(10) 0.091(5) Uani 0.662(8) 1 d D U P B 1
H6A H 0.7400 0.8078 0.2771 0.109 Uiso 0.662(8) 1 calc R U P B 1
C2B C 0.7240(16) 0.798(3) 0.4715(19) 0.095(7) Uani 0.338(8) 1 d D U P B 2
H2B H 0.7636 0.7365 0.5259 0.113 Uiso 0.338(8) 1 calc R U P B 2
C3B C 0.6321(15) 0.780(3) 0.444(2) 0.112(9) Uani 0.338(8) 1 d D U P B 2
H3B H 0.6105 0.7202 0.4869 0.135 Uiso 0.338(8) 1 calc R U P B 2
C5B C 0.6029(17) 0.983(3) 0.325(3) 0.120(9) Uani 0.338(8) 1 d D U P B 2
H5B H 0.5642 1.0632 0.2898 0.144 Uiso 0.338(8) 1 calc R U P B 2
C6B C 0.6955(14) 0.997(3) 0.352(2) 0.101(8) Uani 0.338(8) 1 d D U P B 2
H6B H 0.7159 1.0767 0.3198 0.121 Uiso 0.338(8) 1 calc R U P B 2
C7 C 0.2249(4) 0.6130(7) 0.4223(5) 0.0313(15) Uani 1 1 d D U . . .
C10 C 0.4113(7) 0.6542(16) 0.4993(9) 0.108(4) Uani 1 1 d D U . . .
H10 H 0.4734 0.6676 0.5245 0.129 Uiso 1 1 calc R U . C 3
C8A C 0.2729(10) 0.613(3) 0.3571(13) 0.069(5) Uani 0.543(16) 1 d D U P D 3
H8A H 0.2419 0.6002 0.2828 0.083 Uiso 0.543(16) 1 calc R U P D 3
C9A C 0.3653(11) 0.632(3) 0.3943(14) 0.092(6) Uani 0.543(16) 1 d D U P D 3
H9A H 0.3950 0.6286 0.3457 0.110 Uiso 0.543(16) 1 calc R U P D 3
C11A C 0.3669(11) 0.658(3) 0.5722(16) 0.112(7) Uani 0.543(16) 1 d D U P D 3
H11A H 0.3992 0.6705 0.6464 0.135 Uiso 0.543(16) 1 calc R U P D 3
C12A C 0.2729(11) 0.641(3) 0.5323(13) 0.096(7) Uani 0.543(16) 1 d D U P D 3
H12A H 0.2423 0.6497 0.5798 0.115 Uiso 0.543(16) 1 calc R U P D 3
C8B C 0.2627(13) 0.718(3) 0.3739(18) 0.075(7) Uani 0.457(16) 1 d D U P D 4
H8B H 0.2263 0.7786 0.3161 0.091 Uiso 0.457(16) 1 calc R U P D 4
C9B C 0.3558(13) 0.734(3) 0.412(2) 0.102(8) Uani 0.457(16) 1 d D U P D 4
H9B H 0.3809 0.8020 0.3768 0.122 Uiso 0.457(16) 1 calc R U P D 4
C11B C 0.3750(14) 0.543(3) 0.542(3) 0.119(9) Uani 0.457(16) 1 d D U P D 4
H11B H 0.4118 0.4729 0.5924 0.142 Uiso 0.457(16) 1 calc R U P D 4
C12B C 0.2820(12) 0.534(3) 0.510(2) 0.090(8) Uani 0.457(16) 1 d D U P D 4
H12B H 0.2577 0.4724 0.5496 0.108 Uiso 0.457(16) 1 calc R U P D 4
H7B H 0.134(7) 0.099(11) 0.180(8) 0.12(4) Uiso 1 1 d . . . . .
H7A H 0.132(5) 0.052(8) 0.273(6) 0.05(3) Uiso 1 1 d . . . . .

loop_
_atom_site_aniso_label
_atom_site_aniso_U_11
_atom_site_aniso_U_22
_atom_site_aniso_U_33
_atom_site_aniso_U_23
_atom_site_aniso_U_13
_atom_site_aniso_U_12
Sr1 0.0390(4) 0.0151(3) 0.0155(3) 0.0006(2) 0.0146(2) 0.0019(3)
Co1 0.0332(5) 0.0158(4) 0.0163(4) 0.0004(3) 0.0129(4) -0.0014(4)
P1 0.0260(9) 0.0156(7) 0.0193(8) 0.0004(6) 0.0121(7) -0.0023(6)
P2 0.0256(9) 0.0162(8) 0.0135(7) -0.0007(6) 0.0088(6) 0.0005(7)
O1 0.030(2) 0.020(2) 0.021(2) -0.0009(16) 0.0128(18) 0.0014(18)
O2 0.032(3) 0.024(2) 0.0138(19) -0.0037(16) 0.0090(18) -0.0043(18)
O3 0.037(3) 0.018(2) 0.045(3) 0.0090(19) 0.017(2) -0.0058(19)
O4 0.025(2) 0.0178(19) 0.0167(19) -0.0013(16) 0.0100(17) -0.0019(17)
O5 0.033(3) 0.0172(19) 0.0166(19) 0.0047(16) 0.0135(18) 0.0044(17)
O6 0.037(3) 0.019(2) 0.019(2) -0.0020(16) 0.0156(19) 0.0024(18)
O7W 0.052(3) 0.029(3) 0.027(3) 0.003(2) 0.016(3) -0.004(2)
C1 0.026(4) 0.039(4) 0.040(4) -0.003(3) 0.013(3) -0.004(3)
C4 0.046(6) 0.171(10) 0.135(9) 0.001(8) 0.018(6) -0.040(7)
C2A 0.054(8) 0.150(11) 0.097(9) -0.047(9) 0.035(7) -0.015(8)
C3A 0.071(9) 0.169(12) 0.147(11) -0.034(10) 0.063(9) -0.004(9)
C5A 0.056(9) 0.173(12) 0.107(11) -0.029(10) 0.000(8) -0.033(9)
C6A 0.046(8) 0.144(11) 0.069(8) -0.033(8) 0.007(6) -0.008(8)
C2B 0.053(11) 0.110(13) 0.121(13) 0.034(12) 0.033(10) -0.021(11)
C3B 0.065(13) 0.140(15) 0.137(14) 0.026(13) 0.043(11) -0.033(12)
C5B 0.066(13) 0.129(14) 0.140(15) 0.039(13) 0.010(12) 0.000(13)
C6B 0.060(12) 0.107(13) 0.123(13) 0.041(12) 0.019(11) -0.035(11)
C7 0.029(4) 0.035(4) 0.030(4) -0.002(3) 0.012(3) -0.004(3)
C10 0.033(6) 0.157(10) 0.122(9) -0.006(8) 0.015(6) -0.019(7)
C8A 0.037(9) 0.126(15) 0.049(8) -0.041(10) 0.022(7) -0.026(10)
C9A 0.038(10) 0.154(17) 0.097(12) -0.054(12) 0.039(9) -0.027(11)
C11A 0.035(10) 0.186(18) 0.092(12) -0.031(13) -0.003(9) -0.006(13)
C12A 0.042(10) 0.157(17) 0.074(11) -0.031(12) 0.005(8) 0.010(12)
C8B 0.031(10) 0.117(16) 0.069(12) 0.025(12) 0.007(9) -0.005(12)
C9B 0.052(13) 0.140(18) 0.113(15) 0.011(15) 0.031(12) -0.017(14)
C11B 0.039(12) 0.115(16) 0.155(17) 0.047(15) -0.017(13) 0.001(13)
C12B 0.034(11) 0.085(14) 0.124(15) 0.068(12) -0.001(11) 0.000(11)

loop_
_atom_type_symbol
_atom_type_description
_atom_type_scat_dispersion_real
_atom_type_scat_dispersion_imag
_atom_type_scat_source
C C 0.0033 0.0016 'International Tables Vol C Tables 4.2.6.8 and 6.1.1.4'
H H 0.0000 0.0000 'International Tables Vol C Tables 4.2.6.8 and 6.1.1.4'
O O 0.0106 0.0060 'International Tables Vol C Tables 4.2.6.8 and 6.1.1.4'
P P 0.1023 0.0942 'International Tables Vol C Tables 4.2.6.8 and 6.1.1.4'
Sr Sr -1.5307 3.2498 'International Tables Vol C Tables 4.2.6.8 and 6.1.1.4'
Co Co 0.3494 0.9721 'International Tables Vol C Tables 4.2.6.8 and 6.1.1.4'

loop_
_geom_angle_atom_site_label_1
_geom_angle_atom_site_label_2
_geom_angle_atom_site_label_3
_geom_angle
_geom_angle_site_symmetry_1
_geom_angle_site_symmetry_3
O6 Sr1 O3 84.91(13) 4_575 2_655
O6 Sr1 O7W 78.75(15) 4_575 1_565
O3 Sr1 O7W 113.07(15) 2_655 1_565
O6 Sr1 O5 148.74(12) 4_575 .
O3 Sr1 O5 88.46(12) 2_655 .
O7W Sr1 O5 75.89(14) 1_565 .
O6 Sr1 O6 73.46(13) 4_575 2
O3 Sr1 O6 152.55(12) 2_655 2
O7W Sr1 O6 79.59(14) 1_565 2
O5 Sr1 O6 118.76(10) . 2
O6 Sr1 O4 126.91(11) 4_575 2
O3 Sr1 O4 148.02(12) 2_655 2
O7W Sr1 O4 80.34(14) 1_565 2
O5 Sr1 O4 66.01(11) . 2
O6 Sr1 O4 54.98(10) 2 2
O6 Sr1 O1 76.00(11) 4_575 4_475
O3 Sr1 O1 76.52(12) 2_655 4_475
O7W Sr1 O1 152.04(14) 1_565 4_475
O5 Sr1 O1 131.78(11) . 4_475
O6 Sr1 O1 81.89(11) 2 4_475
O4 Sr1 O1 105.62(11) 2 4_475
O6 Sr1 O2 128.84(11) 4_575 4_475
O3 Sr1 O2 71.98(12) 2_655 4_475
O7W Sr1 O2 152.25(14) 1_565 4_475
O5 Sr1 O2 77.04(10) . 4_475
O6 Sr1 O2 108.69(11) 2 4_475
O4 Sr1 O2 83.26(10) 2 4_475
O1 Sr1 O2 54.77(10) 4_475 4_475
O6 Sr1 P2 99.08(9) 4_575 2
O3 Sr1 P2 171.83(10) 2_655 2
O7W Sr1 P2 74.83(11) 1_565 2
O5 Sr1 P2 91.65(8) . 2
O6 Sr1 P2 27.44(7) 2 2
O4 Sr1 P2 28.03(7) 2 2
O1 Sr1 P2 97.45(8) 4_475 2
O2 Sr1 P2 100.09(8) 4_475 2
O6 Sr1 P1 102.51(9) 4_575 4_475
O3 Sr1 P1 72.15(10) 2_655 4_475
O7W Sr1 P1 174.77(12) 1_565 4_475
O5 Sr1 P1 104.42(8) . 4_475
O6 Sr1 P1 95.85(8) 2 4_475
O4 Sr1 P1 94.97(8) 2 4_475
O1 Sr1 P1 27.38(8) 4_475 4_475
O2 Sr1 P1 27.39(7) 4_475 4_475
P2 Sr1 P1 99.94(4) 2 4_475
O6 Sr1 Co1 142.60(8) 4_575 1_455
O3 Sr1 Co1 122.48(10) 2_655 1_455
O7W Sr1 Co1 67.56(12) 1_565 1_455
O5 Sr1 Co1 34.16(8) . 1_455
O6 Sr1 Co1 84.61(7) 2 1_455
O4 Sr1 Co1 33.67(7) 2 1_455
O1 Sr1 Co1 131.13(8) 4_475 1_455
O2 Sr1 Co1 86.51(7) 4_475 1_455
P2 Sr1 Co1 57.55(3) 2 1_455
P1 Sr1 Co1 109.68(3) 4_475 1_455
O6 Sr1 Co1 126.13(8) 4_575 2_645
O3 Sr1 Co1 45.94(10) 2_655 2_645
O7W Sr1 Co1 133.54(11) 1_565 2_645
O5 Sr1 Co1 64.55(8) . 2_645
O6 Sr1 Co1 140.49(8) 2 2_645
O4 Sr1 Co1 103.34(7) 2 2_645
O1 Sr1 Co1 72.59(7) 4_475 2_645
O2 Sr1 Co1 31.82(8) 4_475 2_645
P2 Sr1 Co1 127.27(3) 2 2_645
P1 Sr1 Co1 49.65(3) 4_475 2_645
Co1 Sr1 Co1 89.914(17) 1_455 2_645
O4 Co1 O5 93.30(14) 2_655 1_655
O4 Co1 O2 110.22(14) 2_655 3_776
O5 Co1 O2 104.41(15) 1_655 3_776
O4 Co1 O1 108.39(15) 2_655 .
O5 Co1 O1 109.92(14) 1_655 .
O2 Co1 O1 125.70(14) 3_776 .
O4 Co1 Sr1 49.04(10) 2_655 1_655
O5 Co1 Sr1 47.25(9) 1_655 1_655
O2 Co1 Sr1 102.05(10) 3_776 1_655
O1 Co1 Sr1 132.14(10) . 1_655
O4 Co1 Sr1 84.06(10) 2_655 2_655
O5 Co1 Sr1 145.74(11) 1_655 2_655
O2 Co1 Sr1 46.44(11) 3_776 2_655
O1 Co1 Sr1 103.25(10) . 2_655
Sr1 Co1 Sr1 112.99(2) 1_655 2_655
O4 Co1 Sr1 149.56(11) 2_655 4_676
O5 Co1 Sr1 89.73(10) 1_655 4_676
O2 Co1 Sr1 98.25(10) 3_776 4_676
O1 Co1 Sr1 43.00(10) . 4_676
Sr1 Co1 Sr1 135.72(2) 1_655 4_676
Sr1 Co1 Sr1 109.57(2) 2_655 4_676
O3 P1 O2 111.7(2) 1_565 .
O3 P1 O1 109.2(2) 1_565 .
O2 P1 O1 107.5(2) . .
O3 P1 C1 111.4(3) 1_565 .
O2 P1 C1 108.9(3) . .
O1 P1 C1 108.0(3) . .
O3 P1 Sr1 125.98(17) 1_565 4_676
O2 P1 Sr1 55.29(14) . 4_676
O1 P1 Sr1 52.18(14) . 4_676
C1 P1 Sr1 122.5(2) . 4_676
O6 P2 O4 107.8(2) . .
O6 P2 O5 113.1(2) . .
O4 P2 O5 110.3(2) . .
O6 P2 C7 109.9(2) . .
O4 P2 C7 108.1(3) . .
O5 P2 C7 107.6(3) . .
O6 P2 Sr1 54.34(14) . 2_545
O4 P2 Sr1 54.74(13) . 2_545
O5 P2 Sr1 118.72(15) . 2_545
C7 P2 Sr1 133.6(2) . 2_545
P1 O1 Co1 106.18(19) . .
P1 O1 Sr1 100.44(17) . 4_676
Co1 O1 Sr1 106.10(15) . 4_676
P1 O2 Co1 113.8(2) . 3_776
P1 O2 Sr1 97.32(16) . 4_676
Co1 O2 Sr1 101.74(15) 3_776 4_676
P1 O3 Sr1 160.5(3) 1_545 2_645
P2 O4 Co1 137.1(2) . 2_645
P2 O4 Sr1 97.24(16) . 2_545
Co1 O4 Sr1 97.29(14) 2_645 2_545
P2 O5 Co1 126.1(2) . 1_455
P2 O5 Sr1 134.12(19) . .
Co1 O5 Sr1 98.59(13) 1_455 .
P2 O6 Sr1 147.2(2) . 4_576
P2 O6 Sr1 98.22(17) . 2_545
Sr1 O6 Sr1 106.54(13) 4_576 2_545
Sr1 O7W H7B 109(7) 1_545 .
Sr1 O7W H7A 118(5) 1_545 .
H7B O7W H7A 119(9) . .
C6B C1 C2B 115.0(17) . .
C2A C1 C6A 114.9(10) . .
C6B C1 P1 122.8(12) . .
C2A C1 P1 124.1(8) . .
C2B C1 P1 121.1(12) . .
C6A C1 P1 121.0(7) . .
C3A C4 C5A 118.8(13) . .
C5B C4 C3B 113.7(19) . .
C3A C4 H4 120.6 . .
C5A C4 H4 120.6 . .
C1 C2A C3A 123.7(13) . .
C1 C2A H2A 118.2 . .
C3A C2A H2A 118.2 . .
C4 C3A C2A 120.0(14) . .
C4 C3A H3A 120.0 . .
C2A C3A H3A 120.0 . .
C4 C5A C6A 118.3(14) . .
C4 C5A H5A 120.9 . .
C6A C5A H5A 120.9 . .
C1 C6A C5A 122.8(12) . .
C1 C6A H6A 118.6 . .
C5A C6A H6A 118.6 . .
C1 C2B C3B 121(2) . .
C1 C2B H2B 119.6 . .
C3B C2B H2B 119.6 . .
C2B C3B C4 120(2) . .
C2B C3B H3B 119.8 . .
C4 C3B H3B 119.8 . .
C4 C5B C6B 118(2) . .
C4 C5B H5B 120.9 . .
C6B C5B H5B 120.9 . .
C1 C6B C5B 125(2) . .
C1 C6B H6B 117.7 . .
C5B C6B H6B 117.7 . .
C12B C7 C8B 117.2(13) . .
C8A C7 C12A 116.4(11) . .
C8A C7 P2 124.0(8) . .
C12B C7 P2 122.7(10) . .
C8B C7 P2 120.1(9) . .
C12A C7 P2 119.5(9) . .
C11B C10 C9B 118.2(16) . .
C9A C10 C11A 120.2(13) . .
C9A C10 H10 119.9 . .
C11A C10 H10 119.9 . .
C7 C8A C9A 124.0(14) . .
C7 C8A H8A 118.0 . .
C9A C8A H8A 118.0 . .
C10 C9A C8A 119.6(15) . .
C10 C9A H9A 120.2 . .
C8A C9A H9A 120.2 . .
C10 C11A C12A 119.1(16) . .
C10 C11A H11A 120.4 . .
C12A C11A H11A 120.4 . .
C7 C12A C11A 120.6(16) . .
C7 C12A H12A 119.7 . .
C11A C12A H12A 119.7 . .
C7 C8B C9B 119.4(18) . .
C7 C8B H8B 120.3 . .
C9B C8B H8B 120.3 . .
C10 C9B C8B 122(2) . .
C10 C9B H9B 118.8 . .
C8B C9B H9B 118.8 . .
C10 C11B C12B 119.1(18) . .
C10 C11B H11B 120.5 . .
C12B C11B H11B 120.5 . .
C7 C12B C11B 122.6(18) . .
C7 C12B H12B 118.7 . .
C11B C12B H12B 118.7 . .

loop_
_geom_bond_atom_site_label_1
_geom_bond_atom_site_label_2
_geom_bond_distance
_geom_bond_site_symmetry_2
Sr1 O6 2.461(3) 4_575
Sr1 O3 2.471(4) 2_655
Sr1 O7W 2.586(5) 1_565
Sr1 O5 2.597(3) .
Sr1 O6 2.656(4) 2
Sr1 O4 2.663(3) 2
Sr1 O1 2.665(4) 4_475
Sr1 O2 2.750(4) 4_475
Sr1 P2 3.2353(15) 2
Sr1 P1 3.3177(16) 4_475
Sr1 Co1 3.4974(9) 1_455
Sr1 Co1 3.7153(9) 2_645
Co1 O4 1.955(3) 2_655
Co1 O5 1.986(4) 1_655
Co1 O2 2.001(4) 3_776
Co1 O1 2.007(4) .
Co1 Sr1 3.4974(9) 1_655
Co1 Sr1 3.7152(9) 2_655
Co1 Sr1 3.7547(9) 4_676
P1 O3 1.502(4) 1_565
P1 O2 1.539(4) .
P1 O1 1.551(4) .
P1 C1 1.763(6) .
P1 Sr1 3.3177(15) 4_676
P2 O6 1.506(4) .
P2 O4 1.532(3) .
P2 O5 1.540(4) .
P2 C7 1.786(6) .
P2 Sr1 3.2353(15) 2_545
O1 Sr1 2.665(4) 4_676
O2 Co1 2.001(4) 3_776
O2 Sr1 2.750(4) 4_676
O3 P1 1.502(4) 1_545
O3 Sr1 2.471(4) 2_645
O4 Co1 1.955(3) 2_645
O4 Sr1 2.663(3) 2_545
O5 Co1 1.986(4) 1_455
O6 Sr1 2.461(3) 4_576
O6 Sr1 2.656(4) 2_545
O7W Sr1 2.586(5) 1_545
O7W H7B 0.78(9) .
O7W H7A 0.74(7) .
C1 C6B 1.333(17) .
C1 C2A 1.340(12) .
C1 C2B 1.357(17) .
C1 C6A 1.372(11) .
C4 C3A 1.319(14) .
C4 C5B 1.333(18) .
C4 C5A 1.380(14) .
C4 C3B 1.399(18) .
C4 H4 0.9300 .
C2A C3A 1.387(14) .
C2A H2A 0.9300 .
C3A H3A 0.9300 .
C5A C6A 1.395(14) .
C5A H5A 0.9300 .
C6A H6A 0.9300 .
C2B C3B 1.385(18) .
C2B H2B 0.9300 .
C3B H3B 0.9300 .
C5B C6B 1.393(18) .
C5B H5B 0.9300 .
C6B H6B 0.9300 .
C7 C8A 1.349(13) .
C7 C12B 1.362(14) .
C7 C8B 1.378(15) .
C7 C12A 1.393(14) .
C10 C9A 1.323(15) .
C10 C11B 1.354(17) .
C10 C9B 1.355(17) .
C10 C11A 1.394(16) .
C10 H10 0.9300 .
C8A C9A 1.383(15) .
C8A H8A 0.9300 .
C9A H9A 0.9300 .
C11A C12A 1.404(16) .
C11A H11A 0.9300 .
C12A H12A 0.9300 .
C8B C9B 1.389(17) .
C8B H8B 0.9300 .
C9B H9B 0.9300 .
C11B C12B 1.389(17) .
C11B H11B 0.9300 .
C12B H12B 0.9300 .

loop_
_geom_torsion_atom_site_label_1
_geom_torsion_atom_site_label_2
_geom_torsion_atom_site_label_3
_geom_torsion_atom_site_label_4
_geom_torsion
_geom_torsion_site_symmetry_1
_geom_torsion_site_symmetry_2
_geom_torsion_site_symmetry_3
_geom_torsion_site_symmetry_4
O3 P1 O1 Co1 10.8(3) 1_565 . . .
O2 P1 O1 Co1 -110.5(2) . . . .
C1 P1 O1 Co1 132.1(3) . . . .
Sr1 P1 O1 Co1 -110.3(2) 4_676 . . .
O3 P1 O1 Sr1 121.2(2) 1_565 . . 4_676
O2 P1 O1 Sr1 -0.2(2) . . . 4_676
C1 P1 O1 Sr1 -117.6(2) . . . 4_676
O3 P1 O2 Co1 -13.3(3) 1_565 . . 3_776
O1 P1 O2 Co1 106.5(2) . . . 3_776
C1 P1 O2 Co1 -136.7(3) . . . 3_776
Sr1 P1 O2 Co1 106.3(2) 4_676 . . 3_776
O3 P1 O2 Sr1 -119.6(2) 1_565 . . 4_676
O1 P1 O2 Sr1 0.2(2) . . . 4_676
C1 P1 O2 Sr1 117.0(2) . . . 4_676
O6 P2 O4 Co1 121.4(3) . . . 2_645
O5 P2 O4 Co1 -2.5(4) . . . 2_645
C7 P2 O4 Co1 -119.9(3) . . . 2_645
Sr1 P2 O4 Co1 108.9(3) 2_545 . . 2_645
O6 P2 O4 Sr1 12.5(2) . . . 2_545
O5 P2 O4 Sr1 -111.45(18) . . . 2_545
C7 P2 O4 Sr1 131.2(2) . . . 2_545
O6 P2 O5 Co1 10.3(3) . . . 1_455
O4 P2 O5 Co1 131.1(3) . . . 1_455
C7 P2 O5 Co1 -111.2(3) . . . 1_455
Sr1 P2 O5 Co1 71.1(3) 2_545 . . 1_455
O6 P2 O5 Sr1 -154.1(2) . . . .
O4 P2 O5 Sr1 -33.3(3) . . . .
C7 P2 O5 Sr1 84.4(3) . . . .
Sr1 P2 O5 Sr1 -93.4(3) 2_545 . . .
O4 P2 O6 Sr1 -151.7(4) . . . 4_576
O5 P2 O6 Sr1 -29.4(5) . . . 4_576
C7 P2 O6 Sr1 90.8(5) . . . 4_576
Sr1 P2 O6 Sr1 -139.1(5) 2_545 . . 4_576
O4 P2 O6 Sr1 -12.5(2) . . . 2_545
O5 P2 O6 Sr1 109.68(19) . . . 2_545
C7 P2 O6 Sr1 -130.1(2) . . . 2_545
O3 P1 C1 C6B 4.0(18) 1_565 . . .
O2 P1 C1 C6B 127.6(18) . . . .
O1 P1 C1 C6B -116.0(18) . . . .
Sr1 P1 C1 C6B -172.1(17) 4_676 . . .
O3 P1 C1 C2A -95.1(11) 1_565 . . .
O2 P1 C1 C2A 28.5(11) . . . .
O1 P1 C1 C2A 144.9(11) . . . .
Sr1 P1 C1 C2A 88.8(11) 4_676 . . .
O3 P1 C1 C2B -163.7(13) 1_565 . . .
O2 P1 C1 C2B -40.0(13) . . . .
O1 P1 C1 C2B 76.4(13) . . . .
Sr1 P1 C1 C2B 20.3(13) 4_676 . . .
O3 P1 C1 C6A 83.0(10) 1_565 . . .
O2 P1 C1 C6A -153.4(9) . . . .
O1 P1 C1 C6A -36.9(10) . . . .
Sr1 P1 C1 C6A -93.1(9) 4_676 . . .
C6A C1 C2A C3A -4(2) . . . .
P1 C1 C2A C3A 174.1(14) . . . .
C5A C4 C3A C2A -14(3) . . . .
C1 C2A C3A C4 11(3) . . . .
C3A C4 C5A C6A 13(3) . . . .
C2A C1 C6A C5A 2(2) . . . .
P1 C1 C6A C5A -175.8(13) . . . .
C4 C5A C6A C1 -7(3) . . . .
C6B C1 C2B C3B 6.8(19) . . . .
P1 C1 C2B C3B 175.3(11) . . . .
C1 C2B C3B C4 10(2) . . . .
C5B C4 C3B C2B -29(3) . . . .
C3B C4 C5B C6B 30(4) . . . .
C2B C1 C6B C5B -5(4) . . . .
P1 C1 C6B C5B -174(2) . . . .
C4 C5B C6B C1 -14(5) . . . .
O6 P2 C7 C8A 169.2(13) . . . .
O4 P2 C7 C8A 51.8(14) . . . .
O5 P2 C7 C8A -67.3(14) . . . .
Sr1 P2 C7 C8A 110.0(13) 2_545 . . .
O6 P2 C7 C12B 35.0(17) . . . .
O4 P2 C7 C12B -82.4(17) . . . .
O5 P2 C7 C12B 158.5(17) . . . .
Sr1 P2 C7 C12B -24.2(18) 2_545 . . .
O6 P2 C7 C8B -141.7(15) . . . .
O4 P2 C7 C8B 101.0(15) . . . .
O5 P2 C7 C8B -18.1(15) . . . .
Sr1 P2 C7 C8B 159.1(15) 2_545 . . .
O6 P2 C7 C12A -15.1(14) . . . .
O4 P2 C7 C12A -132.4(14) . . . .
O5 P2 C7 C12A 108.4(14) . . . .
Sr1 P2 C7 C12A -74.3(14) 2_545 . . .
C12A C7 C8A C9A 3(3) . . . .
P2 C7 C8A C9A 179.3(16) . . . .
C11A C10 C9A C8A 1(3) . . . .
C7 C8A C9A C10 -2(3) . . . .
C9A C10 C11A C12A -2(4) . . . .
C8A C7 C12A C11A -5(3) . . . .
P2 C7 C12A C11A 179.4(18) . . . .
C10 C11A C12A C7 4(4) . . . .
C12B C7 C8B C9B 3(3) . . . .
P2 C7 C8B C9B 180.0(19) . . . .
C11B C10 C9B C8B 8(4) . . . .
C7 C8B C9B C10 -3(4) . . . .
C9B C10 C11B C12B -12(4) . . . .
C8B C7 C12B C11B -8(4) . . . .
P2 C7 C12B C11B 175(2) . . . .
C10 C11B C12B C7 13(5) . . . .
